data_7054873
loop_
_publ_author_name
'Kim, Jee Eon'
'Carroll, Patrick J.'
'Schelter, Eric J.'

_publ_section_title
;
 Structural variation in cerium aryloxide complexes templated by
 hemilabile K+--amine interactions
;
_journal_issue 8
_journal_name_full 'New J. Chem.'
_journal_page_first 6076
_journal_paper_doi 10.1039/C5NJ00848D
_journal_volume 39
_journal_year 2015
_chemical_formula_sum 'C63 H86 Ce K N6 O4'
_chemical_formula_weight 1170.60
_space_group_IT_number 2
_symmetry_cell_setting triclinic
_symmetry_Int_Tables_number 2
_symmetry_space_group_name_Hall '-P 1'
_symmetry_space_group_name_H-M 'P -1'
_atom_sites_solution_hydrogens geom
_atom_sites_solution_primary direct
_audit_creation_method SHELXL-97
_audit_update_record
;
2015-05-21 deposited with the CCDC.
2015-05-26 downloaded from the CCDC.
;
_cell_angle_alpha 92.430(3)
_cell_angle_beta 91.434(3)
_cell_angle_gamma 110.149(3)
_cell_formula_units_Z 2
_cell_length_a 14.4458(9)
_cell_length_b 14.7681(9)
_cell_length_c 15.4079(10)
_cell_measurement_temperature 143(1)
_cell_volume 3080.4(3)
_computing_data_collection 'Bruker APEX2'
_computing_data_reduction 'Bruker SAINT'
_computing_structure_refinement 'SHELXL-97 (Sheldrick, 2008)'
_computing_structure_solution 'SHELXS-97 (Sheldrick, 2008)'
_diffrn_ambient_temperature 143(1)
_diffrn_measured_fraction_theta_full 0.984
_diffrn_measured_fraction_theta_max 0.984
_diffrn_measurement_device 'CCD Area Detector'
_diffrn_measurement_device_type 'Bruker APEXII'
_diffrn_measurement_method 'phi and omega scans'
_diffrn_radiation_monochromator graphite
_diffrn_radiation_source 'sealed tube'
_diffrn_radiation_type MoK\a
_diffrn_radiation_wavelength 0.71073
_diffrn_reflns_av_R_equivalents 0.0234
_diffrn_reflns_av_unetI/netI 0.0125
_diffrn_reflns_limit_h_max 18
_diffrn_reflns_limit_h_min -18
_diffrn_reflns_limit_k_max 19
_diffrn_reflns_limit_k_min -18
_diffrn_reflns_limit_l_max 20
_diffrn_reflns_limit_l_min -20
_diffrn_reflns_number 126487
_diffrn_reflns_theta_full 27.69
_diffrn_reflns_theta_max 27.69
_diffrn_reflns_theta_min 1.70
_exptl_absorpt_coefficient_mu 0.855
_exptl_absorpt_correction_T_max 0.7456
_exptl_absorpt_correction_T_min 0.6637
_exptl_absorpt_correction_type multi-scan
_exptl_absorpt_process_details '(SADABS; Sheldrick, 2007)'
_exptl_crystal_density_diffrn 1.262
_exptl_crystal_density_method 'not measured'
_exptl_crystal_description plate
_exptl_crystal_F_000 1230
_exptl_crystal_size_max 0.30
_exptl_crystal_size_mid 0.12
_exptl_crystal_size_min 0.08
_refine_diff_density_max 0.635
_refine_diff_density_min -0.340
_refine_diff_density_rms 0.052
_refine_ls_extinction_method none
_refine_ls_goodness_of_fit_ref 1.174
_refine_ls_hydrogen_treatment constr
_refine_ls_matrix_type full
_refine_ls_number_parameters 692
_refine_ls_number_reflns 14176
_refine_ls_number_restraints 0
_refine_ls_restrained_S_all 1.174
_refine_ls_R_factor_all 0.0239
_refine_ls_R_factor_gt 0.0215
_refine_ls_shift/su_max 0.074
_refine_ls_shift/su_mean 0.000
_refine_ls_structure_factor_coef Fsqd
_refine_ls_weighting_details 'calc w=1/[\s^2^(Fo^2^)+(0.0200P)^2^+1.9757P] where P=(Fo^2^+2Fc^2^)/3'
_refine_ls_weighting_scheme calc
_refine_ls_wR_factor_gt 0.0541
_refine_ls_wR_factor_ref 0.0559
_reflns_number_gt 13448
_reflns_number_total 14176
_reflns_threshold_expression >2sigma(I)
_cod_data_source_file c5nj00848d2.cif
_cod_data_source_block Ce(ONaph)-UP4282
_cod_depositor_comments 'Adding full bibliography for 7054872--7054879.cif.'
_cod_original_sg_symbol_H-M 'P -1       '
_cod_database_code 7054873

loop_
_symmetry_equiv_pos_as_xyz
'x, y, z'
'-x, -y, -z'

loop_
_atom_site_label
_atom_site_type_symbol
_atom_site_fract_x
_atom_site_fract_y
_atom_site_fract_z
_atom_site_U_iso_or_equiv
_atom_site_adp_type
_atom_site_occupancy
_atom_site_symmetry_multiplicity
_atom_site_calc_flag
_atom_site_refinement_flags
Ce1 Ce 0.800722(6) 0.614535(6) 0.602635(5) 0.01542(3) Uani 1 1 d .
K1 K 0.77248(3) 0.49917(3) 0.80774(2) 0.02547(7) Uani 1 1 d .
O1 O 0.83154(8) 0.47606(8) 0.64459(7) 0.0206(2) Uani 1 1 d .
O2 O 0.86758(8) 0.67512(8) 0.74222(7) 0.0207(2) Uani 1 1 d .
O3 O 0.65935(8) 0.54564(8) 0.68325(7) 0.0215(2) Uani 1 1 d .
O4 O 0.82082(8) 0.68766(8) 0.47016(7) 0.0240(2) Uani 1 1 d .
N1 N 0.70264(9) 0.46231(9) 0.48985(8) 0.0186(2) Uani 1 1 d .
N2 N 0.92285(13) 0.41026(12) 0.81662(10) 0.0352(4) Uani 1 1 d .
N3 N 0.99982(9) 0.69238(10) 0.59771(8) 0.0204(3) Uani 1 1 d .
N4 N 0.79294(11) 0.64896(11) 0.93800(9) 0.0288(3) Uani 1 1 d .
N5 N 0.70781(10) 0.74411(9) 0.62216(9) 0.0216(3) Uani 1 1 d .
N6 N 0.57440(11) 0.36917(11) 0.82165(11) 0.0328(3) Uani 1 1 d .
C1 C 0.81001(11) 0.38198(11) 0.62894(9) 0.0187(3) Uani 1 1 d .
C2 C 0.73091(11) 0.32757(11) 0.57144(10) 0.0204(3) Uani 1 1 d .
C3 C 0.71454(12) 0.23030(11) 0.55188(11) 0.0244(3) Uani 1 1 d .
H3 H 0.6632 0.1961 0.5125 0.033 Uiso 1 1 calc R
C4 C 0.77199(13) 0.18220(11) 0.58893(11) 0.0267(3) Uani 1 1 d .
C5 C 0.84716(13) 0.23541(12) 0.64798(11) 0.0259(3) Uani 1 1 d .
H5 H 0.8857 0.2045 0.6746 0.034 Uiso 1 1 calc R
C6 C 0.86716(12) 0.33278(11) 0.66888(10) 0.0220(3) Uani 1 1 d .
C7 C 0.65949(11) 0.37161(11) 0.53462(10) 0.0214(3) Uani 1 1 d .
H7a H 0.6139 0.3243 0.4939 0.028 Uiso 1 1 calc R
H7b H 0.6213 0.3837 0.5818 0.028 Uiso 1 1 calc R
C8 C 0.76162(13) 0.44853(12) 0.41785(11) 0.0264(3) Uani 1 1 d .
H8a H 0.7205 0.3993 0.3770 0.040 Uiso 1 1 calc R
H8b H 0.8143 0.4293 0.4400 0.040 Uiso 1 1 calc R
H8c H 0.7886 0.5080 0.3893 0.040 Uiso 1 1 calc R
C9 C 0.62087(12) 0.49067(12) 0.45662(11) 0.0263(3) Uani 1 1 d .
H9a H 0.6469 0.5530 0.4328 0.039 Uiso 1 1 calc R
H9b H 0.5789 0.4934 0.5033 0.039 Uiso 1 1 calc R
H9c H 0.5834 0.4441 0.4121 0.039 Uiso 1 1 calc R
C10 C 0.75390(16) 0.07704(13) 0.56568(13) 0.0371(4) Uani 1 1 d .
H10a H 0.8157 0.0661 0.5664 0.056 Uiso 1 1 calc R
H10b H 0.7226 0.0602 0.5087 0.056 Uiso 1 1 calc R
H10c H 0.7119 0.0379 0.6072 0.056 Uiso 1 1 calc R
C11 C 0.95247(13) 0.38771(12) 0.72997(11) 0.0281(3) Uani 1 1 d .
H11a H 0.9953 0.3501 0.7364 0.037 Uiso 1 1 calc R
H11b H 0.9902 0.4476 0.7045 0.037 Uiso 1 1 calc R
C12 C 1.0079(2) 0.48148(16) 0.86362(15) 0.0554(7) Uani 1 1 d .
H12a H 1.0615 0.4571 0.8662 0.083 Uiso 1 1 calc R
H12b H 0.9903 0.4934 0.9215 0.083 Uiso 1 1 calc R
H12c H 1.0278 0.5406 0.8339 0.083 Uiso 1 1 calc R
C13 C 0.88697(19) 0.32271(17) 0.86476(14) 0.0491(5) Uani 1 1 d .
H13a H 0.8300 0.2772 0.8343 0.074 Uiso 1 1 calc R
H13b H 0.8695 0.3384 0.9217 0.074 Uiso 1 1 calc R
H13c H 0.9378 0.2949 0.8699 0.074 Uiso 1 1 calc R
C14 C 0.95063(11) 0.71050(10) 0.79058(9) 0.0190(3) Uani 1 1 d .
C15 C 1.04147(11) 0.71071(11) 0.75879(10) 0.0203(3) Uani 1 1 d .
C16 C 1.12770(12) 0.75103(12) 0.81009(11) 0.0264(3) Uani 1 1 d .
H16 H 1.1869 0.7512 0.7877 0.035 Uiso 1 1 calc R
C17 C 1.12892(13) 0.79120(13) 0.89366(11) 0.0310(4) Uani 1 1 d .
C18 C 1.03912(13) 0.78806(12) 0.92539(11) 0.0281(3) Uani 1 1 d .
H18 H 1.0378 0.8132 0.9815 0.037 Uiso 1 1 calc R
C19 C 0.95054(12) 0.74862(11) 0.87652(10) 0.0223(3) Uani 1 1 d .
C20 C 1.04491(12) 0.66100(12) 0.67243(10) 0.0223(3) Uani 1 1 d .
H20a H 1.1134 0.6714 0.6607 0.030 Uiso 1 1 calc R
H20b H 1.0118 0.5921 0.6767 0.030 Uiso 1 1 calc R
C21 C 1.04808(13) 0.79634(13) 0.58981(12) 0.0307(4) Uani 1 1 d .
H21a H 1.1177 0.8109 0.5847 0.046 Uiso 1 1 calc R
H21b H 1.0366 0.8305 0.6405 0.046 Uiso 1 1 calc R
H21c H 1.0215 0.8158 0.5391 0.046 Uiso 1 1 calc R
C22 C 1.01386(13) 0.64031(14) 0.51859(11) 0.0313(4) Uani 1 1 d .
H22a H 0.9847 0.6597 0.4693 0.047 Uiso 1 1 calc R
H22b H 0.9829 0.5721 0.5241 0.047 Uiso 1 1 calc R
H22c H 1.0831 0.6552 0.5107 0.047 Uiso 1 1 calc R
C23 C 1.22504(16) 0.83661(19) 0.94606(14) 0.0500(6) Uani 1 1 d .
H23a H 1.2640 0.8951 0.9205 0.075 Uiso 1 1 calc R
H23b H 1.2606 0.7924 0.9462 0.075 Uiso 1 1 calc R
H23c H 1.2115 0.8512 1.0047 0.075 Uiso 1 1 calc R
C24 C 0.85463(13) 0.74584(12) 0.91371(10) 0.0267(3) Uani 1 1 d .
H24a H 0.8684 0.7899 0.9648 0.036 Uiso 1 1 calc R
H24b H 0.8180 0.7684 0.8713 0.036 Uiso 1 1 calc R
C25 C 0.69616(14) 0.64943(17) 0.96204(13) 0.0420(5) Uani 1 1 d .
H25a H 0.6564 0.5860 0.9778 0.063 Uiso 1 1 calc R
H25b H 0.6647 0.6678 0.9136 0.063 Uiso 1 1 calc R
H25c H 0.7037 0.6948 1.0105 0.063 Uiso 1 1 calc R
C26 C 0.84011(15) 0.61773(16) 1.00983(13) 0.0385(4) Uani 1 1 d .
H26a H 0.8493 0.6622 1.0593 0.058 Uiso 1 1 calc R
H26b H 0.9030 0.6161 0.9928 0.058 Uiso 1 1 calc R
H26c H 0.7991 0.5544 1.0247 0.058 Uiso 1 1 calc R
C27 C 0.58617(11) 0.56312(11) 0.72189(10) 0.0197(3) Uani 1 1 d .
C28 C 0.58330(11) 0.65764(12) 0.73167(10) 0.0218(3) Uani 1 1 d .
C29 C 0.50281(13) 0.67299(13) 0.76915(11) 0.0268(3) Uani 1 1 d .
H29 H 0.5017 0.7356 0.7741 0.036 Uiso 1 1 calc R
C30 C 0.42416(13) 0.59846(14) 0.79947(11) 0.0301(4) Uani 1 1 d .
C31 C 0.42965(12) 0.50669(13) 0.79309(11) 0.0277(3) Uani 1 1 d .
H31 H 0.3787 0.4559 0.8144 0.037 Uiso 1 1 calc R
C32 C 0.50821(12) 0.48705(12) 0.75608(10) 0.0230(3) Uani 1 1 d .
C33 C 0.67074(12) 0.74392(11) 0.71086(11) 0.0236(3) Uani 1 1 d .
H33a H 0.6533 0.8013 0.7201 0.031 Uiso 1 1 calc R
H33b H 0.7244 0.7492 0.7521 0.031 Uiso 1 1 calc R
C34 C 0.63045(14) 0.73575(15) 0.55620(12) 0.0334(4) Uani 1 1 d .
H34a H 0.6072 0.7889 0.5644 0.050 Uiso 1 1 calc R
H34b H 0.5768 0.6761 0.5614 0.050 Uiso 1 1 calc R
H34c H 0.6566 0.7367 0.4994 0.050 Uiso 1 1 calc R
C35 C 0.78960(14) 0.83603(12) 0.61521(14) 0.0351(4) Uani 1 1 d .
H35a H 0.8126 0.8402 0.5571 0.053 Uiso 1 1 calc R
H35b H 0.8426 0.8391 0.6554 0.053 Uiso 1 1 calc R
H35c H 0.7670 0.8888 0.6286 0.053 Uiso 1 1 calc R
C36 C 0.33617(15) 0.61663(17) 0.83760(14) 0.0434(5) Uani 1 1 d .
H36a H 0.2765 0.5668 0.8160 0.065 Uiso 1 1 calc R
H36b H 0.3352 0.6783 0.8211 0.065 Uiso 1 1 calc R
H36c H 0.3409 0.6163 0.8998 0.065 Uiso 1 1 calc R
C37 C 0.51125(13) 0.38624(12) 0.75206(11) 0.0280(3) Uani 1 1 d .
H37a H 0.4447 0.3408 0.7559 0.037 Uiso 1 1 calc R
H37b H 0.5352 0.3737 0.6962 0.037 Uiso 1 1 calc R
C38 C 0.58788(18) 0.27652(16) 0.80300(17) 0.0506(6) Uani 1 1 d .
H38a H 0.6283 0.2651 0.8487 0.076 Uiso 1 1 calc R
H38b H 0.6195 0.2782 0.7487 0.076 Uiso 1 1 calc R
H38c H 0.5247 0.2256 0.7994 0.076 Uiso 1 1 calc R
C39 C 0.52976(18) 0.36846(17) 0.90567(14) 0.0470(5) Uani 1 1 d .
H39a H 0.4674 0.3166 0.9047 0.070 Uiso 1 1 calc R
H39b H 0.5199 0.4288 0.9171 0.070 Uiso 1 1 calc R
H39c H 0.5727 0.3595 0.9505 0.070 Uiso 1 1 calc R
C40 C 0.83479(11) 0.73344(11) 0.39711(10) 0.0194(3) Uani 1 1 d .
C41 C 0.89986(12) 0.82735(12) 0.39205(11) 0.0246(3) Uani 1 1 d .
H41 H 0.9360 0.8594 0.4419 0.033 Uiso 1 1 calc R
C42 C 0.91298(12) 0.87598(12) 0.31369(11) 0.0238(3) Uani 1 1 d .
C43 C 0.97764(14) 0.97275(13) 0.30865(12) 0.0332(4) Uani 1 1 d .
H43 H 1.0153 1.0050 0.3577 0.044 Uiso 1 1 calc R
C44 C 0.98562(16) 1.01950(13) 0.23289(13) 0.0377(4) Uani 1 1 d .
H44 H 1.0282 1.0831 0.2312 0.050 Uiso 1 1 calc R
C45 C 0.93018(17) 0.97233(14) 0.15777(13) 0.0405(5) Uani 1 1 d .
H45 H 0.9357 1.0047 0.1066 0.054 Uiso 1 1 calc R
C46 C 0.86820(16) 0.87901(14) 0.15986(12) 0.0373(4) Uani 1 1 d .
H46 H 0.8319 0.8480 0.1098 0.050 Uiso 1 1 calc R
C47 C 0.85825(13) 0.82856(12) 0.23703(10) 0.0266(3) Uani 1 1 d .
C48 C 0.79276(14) 0.73261(12) 0.24269(11) 0.0305(4) Uani 1 1 d .
H48 H 0.7563 0.6999 0.1932 0.041 Uiso 1 1 calc R
C49 C 0.78173(13) 0.68693(12) 0.31877(11) 0.0261(3) Uani 1 1 d .
H49 H 0.7384 0.6236 0.3197 0.035 Uiso 1 1 calc R
C50 C 0.42252(17) 0.96172(16) 0.65210(15) 0.0441(5) Uani 1 1 d .
C51 C 0.3318(2) 0.94795(19) 0.68784(18) 0.0593(7) Uani 1 1 d .
H51 H 0.2978 0.8894 0.7116 0.079 Uiso 1 1 calc R
C52 C 0.2914(2) 1.0205(2) 0.68853(19) 0.0648(7) Uani 1 1 d .
H52 H 0.2305 1.0104 0.7128 0.086 Uiso 1 1 calc R
C53 C 0.34001(19) 1.10653(19) 0.65403(17) 0.0542(6) Uani 1 1 d .
H53 H 0.3126 1.1550 0.6542 0.072 Uiso 1 1 calc R
C54 C 0.42901(18) 1.12072(17) 0.61936(16) 0.0490(5) Uani 1 1 d .
H54 H 0.4628 1.1795 0.5960 0.065 Uiso 1 1 calc R
C55 C 0.46987(16) 1.04948(17) 0.61831(15) 0.0440(5) Uani 1 1 d .
H55 H 0.5310 1.0609 0.5942 0.059 Uiso 1 1 calc R
C56 C 0.4690(3) 0.8854(2) 0.6492(2) 0.0809(10) Uani 1 1 d .
H56a H 0.4269 0.8290 0.6755 0.121 Uiso 1 1 calc R
H56b H 0.5319 0.9092 0.6803 0.121 Uiso 1 1 calc R
H56c H 0.4782 0.8691 0.5898 0.121 Uiso 1 1 calc R
C57 C 0.3860(2) 1.06394(18) 1.08905(17) 0.0578(6) Uani 1 1 d .
C58 C 0.3896(2) 0.9962(2) 1.14868(18) 0.0640(7) Uani 1 1 d .
H58 H 0.4482 0.9845 1.1585 0.085 Uiso 1 1 calc R
C59 C 0.3072(3) 0.9467(2) 1.19295(17) 0.0656(8) Uani 1 1 d .
H59 H 0.3104 0.9017 1.2322 0.087 Uiso 1 1 calc R
C60 C 0.2213(2) 0.96357(19) 1.17935(18) 0.0651(8) Uani 1 1 d .
H60 H 0.1659 0.9306 1.2096 0.087 Uiso 1 1 calc R
C61 C 0.2169(2) 1.0290(2) 1.1212(2) 0.0673(7) Uani 1 1 d .
H61 H 0.1582 1.0403 1.1116 0.089 Uiso 1 1 calc R
C62 C 0.2979(2) 1.07797(19) 1.07685(18) 0.0631(7) Uani 1 1 d .
H62 H 0.2932 1.1221 1.0372 0.084 Uiso 1 1 calc R
C63 C 0.4750(3) 1.1188(3) 1.0408(3) 0.1030(14) Uani 1 1 d .
H63a H 0.5295 1.0995 1.0581 0.155 Uiso 1 1 calc R
H63b H 0.4914 1.1868 1.0540 0.155 Uiso 1 1 calc R
H63c H 0.4611 1.1052 0.9795 0.155 Uiso 1 1 calc R

loop_
_atom_site_aniso_label
_atom_site_aniso_U_11
_atom_site_aniso_U_22
_atom_site_aniso_U_33
_atom_site_aniso_U_23
_atom_site_aniso_U_13
_atom_site_aniso_U_12
Ce1 0.01600(4) 0.01484(4) 0.01601(4) 0.00230(3) 0.00100(3) 0.00591(3)
K1 0.02872(17) 0.02685(17) 0.02201(16) 0.00616(13) 0.00359(13) 0.01038(14)
O1 0.0226(5) 0.0177(5) 0.0232(5) 0.0005(4) -0.0013(4) 0.0093(4)
O2 0.0195(5) 0.0248(6) 0.0183(5) -0.0006(4) 0.0006(4) 0.0086(4)
O3 0.0193(5) 0.0197(5) 0.0268(6) 0.0039(4) 0.0052(4) 0.0076(4)
O4 0.0263(6) 0.0232(6) 0.0218(5) 0.0077(4) 0.0014(4) 0.0068(5)
N1 0.0180(6) 0.0193(6) 0.0198(6) 0.0029(5) 0.0008(5) 0.0078(5)
N2 0.0485(10) 0.0344(8) 0.0262(7) 0.0015(6) -0.0105(7) 0.0196(7)
N3 0.0198(6) 0.0255(7) 0.0171(6) 0.0006(5) 0.0023(5) 0.0093(5)
N4 0.0275(7) 0.0385(8) 0.0228(7) 0.0033(6) 0.0057(5) 0.0139(6)
N5 0.0211(6) 0.0180(6) 0.0266(7) 0.0050(5) 0.0031(5) 0.0075(5)
N6 0.0320(8) 0.0284(8) 0.0393(9) 0.0111(6) 0.0082(6) 0.0107(6)
C1 0.0212(7) 0.0186(7) 0.0186(7) 0.0045(5) 0.0048(5) 0.0093(6)
C2 0.0227(7) 0.0197(7) 0.0204(7) 0.0044(6) 0.0046(6) 0.0086(6)
C3 0.0288(8) 0.0182(7) 0.0249(8) 0.0025(6) 0.0034(6) 0.0059(6)
C4 0.0373(9) 0.0177(8) 0.0275(8) 0.0055(6) 0.0085(7) 0.0117(7)
C5 0.0333(9) 0.0246(8) 0.0264(8) 0.0091(6) 0.0072(7) 0.0171(7)
C6 0.0250(8) 0.0233(8) 0.0211(7) 0.0061(6) 0.0043(6) 0.0117(6)
C7 0.0185(7) 0.0193(7) 0.0250(8) 0.0023(6) 0.0011(6) 0.0046(6)
C8 0.0314(9) 0.0278(8) 0.0226(8) 0.0030(6) 0.0061(6) 0.0131(7)
C9 0.0206(7) 0.0270(8) 0.0323(9) 0.0055(7) -0.0035(6) 0.0095(6)
C10 0.0526(12) 0.0207(9) 0.0413(10) 0.0041(7) 0.0051(9) 0.0162(8)
C11 0.0281(8) 0.0267(8) 0.0333(9) 0.0070(7) -0.0032(7) 0.0142(7)
C12 0.0784(17) 0.0386(12) 0.0449(12) 0.0005(9) -0.0313(12) 0.0172(11)
C13 0.0656(15) 0.0493(13) 0.0309(10) 0.0106(9) -0.0024(10) 0.0174(11)
C14 0.0228(7) 0.0166(7) 0.0174(7) 0.0030(5) 0.0003(5) 0.0065(6)
C15 0.0221(7) 0.0191(7) 0.0194(7) 0.0041(5) 0.0007(6) 0.0062(6)
C16 0.0214(8) 0.0286(8) 0.0265(8) 0.0054(6) 0.0001(6) 0.0049(6)
C17 0.0287(9) 0.0308(9) 0.0261(8) 0.0023(7) -0.0061(7) 0.0010(7)
C18 0.0365(9) 0.0256(8) 0.0182(7) -0.0007(6) -0.0022(6) 0.0063(7)
C19 0.0302(8) 0.0191(7) 0.0188(7) 0.0024(6) 0.0010(6) 0.0098(6)
C20 0.0208(7) 0.0260(8) 0.0227(7) 0.0019(6) 0.0015(6) 0.0113(6)
C21 0.0305(9) 0.0309(9) 0.0290(9) 0.0103(7) 0.0016(7) 0.0073(7)
C22 0.0288(9) 0.0474(11) 0.0218(8) -0.0042(7) 0.0040(6) 0.0191(8)
C23 0.0330(10) 0.0656(15) 0.0364(11) -0.0066(10) -0.0099(8) -0.0002(10)
C24 0.0353(9) 0.0317(9) 0.0174(7) -0.0012(6) 0.0014(6) 0.0174(7)
C25 0.0303(10) 0.0630(14) 0.0336(10) -0.0009(9) 0.0067(8) 0.0175(9)
C26 0.0403(11) 0.0466(11) 0.0319(10) 0.0156(8) 0.0086(8) 0.0170(9)
C27 0.0171(7) 0.0234(7) 0.0189(7) 0.0024(6) 0.0009(5) 0.0073(6)
C28 0.0221(7) 0.0246(8) 0.0196(7) 0.0023(6) 0.0004(6) 0.0092(6)
C29 0.0294(8) 0.0307(9) 0.0256(8) 0.0021(6) 0.0033(6) 0.0171(7)
C30 0.0252(8) 0.0426(10) 0.0264(8) 0.0035(7) 0.0059(6) 0.0162(7)
C31 0.0204(8) 0.0350(9) 0.0250(8) 0.0045(7) 0.0044(6) 0.0057(7)
C32 0.0210(7) 0.0252(8) 0.0217(7) 0.0025(6) 0.0022(6) 0.0064(6)
C33 0.0254(8) 0.0202(7) 0.0266(8) 0.0001(6) 0.0015(6) 0.0097(6)
C34 0.0336(9) 0.0454(11) 0.0289(9) 0.0087(8) 0.0015(7) 0.0227(8)
C35 0.0373(10) 0.0177(8) 0.0479(11) 0.0060(7) 0.0128(8) 0.0052(7)
C36 0.0354(10) 0.0564(13) 0.0459(12) 0.0079(10) 0.0169(9) 0.0240(10)
C37 0.0260(8) 0.0243(8) 0.0300(8) 0.0037(6) 0.0078(7) 0.0034(6)
C38 0.0542(13) 0.0343(11) 0.0697(16) 0.0149(10) 0.0112(11) 0.0216(10)
C39 0.0553(13) 0.0514(13) 0.0365(11) 0.0162(9) 0.0091(9) 0.0195(11)
C40 0.0205(7) 0.0207(7) 0.0194(7) 0.0054(5) 0.0033(5) 0.0095(6)
C41 0.0246(8) 0.0238(8) 0.0232(8) 0.0034(6) -0.0017(6) 0.0055(6)
C42 0.0246(8) 0.0221(8) 0.0252(8) 0.0057(6) 0.0045(6) 0.0079(6)
C43 0.0364(10) 0.0251(9) 0.0319(9) 0.0057(7) 0.0022(7) 0.0020(7)
C44 0.0486(11) 0.0218(9) 0.0377(10) 0.0093(7) 0.0099(8) 0.0043(8)
C45 0.0626(13) 0.0309(10) 0.0278(9) 0.0136(7) 0.0125(9) 0.0136(9)
C46 0.0578(12) 0.0313(10) 0.0198(8) 0.0047(7) 0.0044(8) 0.0110(9)
C47 0.0366(9) 0.0235(8) 0.0202(7) 0.0034(6) 0.0058(6) 0.0105(7)
C48 0.0425(10) 0.0252(8) 0.0189(8) 0.0006(6) 0.0005(7) 0.0058(7)
C49 0.0325(9) 0.0187(7) 0.0239(8) 0.0023(6) 0.0027(6) 0.0046(6)
C50 0.0520(13) 0.0372(11) 0.0467(12) -0.0027(9) -0.0142(10) 0.0216(10)
C51 0.0564(15) 0.0482(14) 0.0613(15) 0.0202(12) 0.0029(12) 0.0007(11)
C52 0.0444(14) 0.086(2) 0.0667(17) 0.0034(15) 0.0181(12) 0.0252(14)
C53 0.0572(14) 0.0526(14) 0.0637(15) -0.0047(11) -0.0033(12) 0.0343(12)
C54 0.0539(13) 0.0385(11) 0.0542(13) 0.0111(10) -0.0003(11) 0.0147(10)
C55 0.0350(10) 0.0518(13) 0.0476(12) 0.0035(10) 0.0057(9) 0.0178(9)
C56 0.103(2) 0.0525(16) 0.100(2) -0.0170(15) -0.047(2) 0.0502(17)
C57 0.0686(17) 0.0394(12) 0.0567(15) -0.0056(10) 0.0165(12) 0.0075(11)
C58 0.0710(18) 0.0655(17) 0.0566(15) -0.0155(13) -0.0076(13) 0.0276(14)
C59 0.105(2) 0.0522(15) 0.0412(13) 0.0056(11) 0.0116(14) 0.0277(15)
C60 0.087(2) 0.0448(14) 0.0608(16) 0.0035(12) 0.0296(15) 0.0173(14)
C61 0.0716(18) 0.0563(16) 0.0782(19) 0.0012(14) 0.0158(15) 0.0269(14)
C62 0.089(2) 0.0451(14) 0.0618(16) 0.0109(12) 0.0187(14) 0.0290(14)
C63 0.094(3) 0.074(2) 0.122(3) 0.000(2) 0.050(2) 0.0018(19)

loop_
_atom_type_symbol
_atom_type_description
_atom_type_scat_dispersion_real
_atom_type_scat_dispersion_imag
_atom_type_scat_source
C C 0.0033 0.0016 'International Tables Vol C Tables 4.2.6.8 and 6.1.1.4'
H H 0.0000 0.0000 'International Tables Vol C Tables 4.2.6.8 and 6.1.1.4'
Ce Ce -0.2486 2.6331 'International Tables Vol C Tables 4.2.6.8 and 6.1.1.4'
K K 0.2009 0.2494 'International Tables Vol C Tables 4.2.6.8 and 6.1.1.4'
N N 0.0061 0.0033 'International Tables Vol C Tables 4.2.6.8 and 6.1.1.4'
O O 0.0106 0.0060 'International Tables Vol C Tables 4.2.6.8 and 6.1.1.4'

loop_
_geom_angle_atom_site_label_1
_geom_angle_atom_site_label_2
_geom_angle_atom_site_label_3
_geom_angle
O4 Ce1 O2 130.99(4)
O4 Ce1 O1 130.44(4)
O2 Ce1 O1 83.16(4)
O4 Ce1 O3 131.36(4)
O2 Ce1 O3 80.81(4)
O1 Ce1 O3 81.21(4)
O4 Ce1 N5 76.65(4)
O2 Ce1 N5 83.48(4)
O1 Ce1 N5 151.22(4)
O3 Ce1 N5 71.56(4)
O4 Ce1 N3 78.13(4)
O2 Ce1 N3 70.51(4)
O1 Ce1 N3 84.17(4)
O3 Ce1 N3 149.11(4)
N5 Ce1 N3 114.89(4)
O4 Ce1 N1 78.31(4)
O2 Ce1 N1 150.15(4)
O1 Ce1 N1 70.46(4)
O3 Ce1 N1 81.56(4)
N5 Ce1 N1 113.25(4)
N3 Ce1 N1 118.63(4)
O1 K1 O2 69.63(3)
O1 K1 O3 68.14(3)
O2 K1 O3 67.50(3)
O1 K1 N4 139.70(4)
O2 K1 N4 70.34(4)
O3 K1 N4 100.44(4)
O1 K1 N6 108.59(4)
O2 K1 N6 138.30(4)
O3 K1 N6 73.37(4)
N4 K1 N6 104.17(5)
O1 K1 N2 70.82(4)
O2 K1 N2 103.91(4)
O3 K1 N2 138.44(4)
N4 K1 N2 115.13(4)
N6 K1 N2 114.92(5)
O1 K1 C14 79.29(4)
O2 K1 C14 22.82(3)
O3 K1 C14 90.21(4)
N4 K1 C14 61.72(4)
N6 K1 C14 156.58(4)
N2 K1 C14 88.47(4)
C1 O1 Ce1 145.49(9)
C1 O1 K1 106.45(9)
Ce1 O1 K1 90.79(3)
C14 O2 Ce1 144.37(9)
C14 O2 K1 104.00(9)
Ce1 O2 K1 90.49(4)
C27 O3 Ce1 144.14(10)
C27 O3 K1 108.22(9)
Ce1 O3 K1 89.99(4)
C40 O4 Ce1 177.06(11)
C8 N1 C9 109.99(13)
C8 N1 C7 110.65(12)
C9 N1 C7 107.74(12)
C8 N1 Ce1 113.86(9)
C9 N1 Ce1 101.87(9)
C7 N1 Ce1 112.22(9)
C13 N2 C12 110.03(16)
C13 N2 C11 110.11(16)
C12 N2 C11 109.03(18)
C13 N2 K1 109.54(14)
C12 N2 K1 105.67(13)
C11 N2 K1 112.36(10)
C21 N3 C22 109.46(13)
C21 N3 C20 109.64(13)
C22 N3 C20 108.34(13)
C21 N3 Ce1 120.36(10)
C22 N3 Ce1 98.93(9)
C20 N3 Ce1 109.19(9)
C26 N4 C25 110.11(15)
C26 N4 C24 110.58(14)
C25 N4 C24 109.94(15)
C26 N4 K1 101.41(12)
C25 N4 K1 110.28(12)
C24 N4 K1 114.23(9)
C34 N5 C35 109.61(14)
C34 N5 C33 111.21(13)
C35 N5 C33 107.42(13)
C34 N5 Ce1 115.45(10)
C35 N5 Ce1 101.73(10)
C33 N5 Ce1 110.74(9)
C39 N6 C38 109.75(17)
C39 N6 C37 110.43(15)
C38 N6 C37 109.50(17)
C39 N6 K1 117.16(13)
C38 N6 K1 100.38(12)
C37 N6 K1 109.07(10)
O1 C1 C2 121.54(13)
O1 C1 C6 120.71(14)
C2 C1 C6 117.75(14)
C3 C2 C1 120.02(14)
C3 C2 C7 118.91(14)
C1 C2 C7 120.97(13)
C4 C3 C2 122.50(16)
C5 C4 C3 117.02(15)
C5 C4 C10 121.39(16)
C3 C4 C10 121.59(16)
C6 C5 C4 122.65(15)
C5 C6 C1 119.97(15)
C5 C6 C11 120.26(14)
C1 C6 C11 119.69(14)
N1 C7 C2 116.61(12)
N2 C11 C6 113.70(14)
O2 C14 C15 121.39(13)
O2 C14 C19 120.73(14)
C15 C14 C19 117.88(14)
O2 C14 K1 53.18(7)
C15 C14 K1 118.14(10)
C19 C14 K1 97.97(9)
C16 C15 C14 120.00(14)
C16 C15 C20 119.35(14)
C14 C15 C20 120.49(13)
C15 C16 C17 122.60(16)
C18 C17 C16 117.06(15)
C18 C17 C23 122.31(17)
C16 C17 C23 120.63(18)
C17 C18 C19 122.59(15)
C18 C19 C14 119.82(15)
C18 C19 C24 120.88(14)
C14 C19 C24 119.30(14)
N3 C20 C15 115.55(13)
N4 C24 C19 113.30(13)
O3 C27 C28 121.45(14)
O3 C27 C32 120.74(14)
C28 C27 C32 117.81(14)
C29 C28 C27 119.98(15)
C29 C28 C33 118.74(15)
C27 C28 C33 120.97(14)
C30 C29 C28 122.57(16)
C31 C30 C29 117.04(15)
C31 C30 C36 121.42(17)
C29 C30 C36 121.54(17)
C30 C31 C32 122.86(16)
C31 C32 C27 119.61(15)
C31 C32 C37 120.68(15)
C27 C32 C37 119.70(14)
N5 C33 C28 116.75(13)
N6 C37 C32 113.59(14)
O4 C40 C41 122.84(14)
O4 C40 C49 120.31(14)
C41 C40 C49 116.85(14)
C40 C41 C42 122.23(15)
C41 C42 C47 119.77(15)
C41 C42 C43 122.44(16)
C47 C42 C43 117.76(15)
C44 C43 C42 121.22(17)
C43 C44 C45 120.54(17)
C46 C45 C44 119.90(17)
C45 C46 C47 121.02(18)
C46 C47 C48 122.84(16)
C46 C47 C42 119.55(16)
C48 C47 C42 117.57(15)
C49 C48 C47 121.67(16)
C48 C49 C40 121.90(15)
C55 C50 C51 117.4(2)
C55 C50 C56 119.9(2)
C51 C50 C56 122.7(3)
C52 C51 C50 120.6(2)
C53 C52 C51 120.5(2)
C54 C53 C52 119.2(2)
C53 C54 C55 120.9(2)
C54 C55 C50 121.4(2)
C62 C57 C58 117.2(3)
C62 C57 C63 121.5(3)
C58 C57 C63 121.3(3)
C59 C58 C57 120.6(3)
C60 C59 C58 120.2(3)
C59 C60 C61 119.6(3)
C62 C61 C60 120.6(3)
C61 C62 C57 121.7(3)

loop_
_geom_bond_atom_site_label_1
_geom_bond_atom_site_label_2
_geom_bond_distance
Ce1 O4 2.3275(11)
Ce1 O2 2.3445(10)
Ce1 O1 2.3501(10)
Ce1 O3 2.3561(11)
Ce1 N5 2.7008(13)
Ce1 N3 2.7093(13)
Ce1 N1 2.7263(13)
K1 O1 2.7200(11)
K1 O2 2.7370(12)
K1 O3 2.7475(12)
K1 N4 2.8553(15)
K1 N6 2.8635(16)
K1 N2 2.9029(17)
K1 C14 3.3173(15)
O1 C1 1.3249(18)
O2 C14 1.3258(18)
O3 C27 1.3210(18)
O4 C40 1.3217(18)
N1 C8 1.465(2)
N1 C9 1.4702(19)
N1 C7 1.4777(19)
N2 C13 1.459(3)
N2 C12 1.463(3)
N2 C11 1.472(2)
N3 C21 1.463(2)
N3 C22 1.469(2)
N3 C20 1.4766(19)
N4 C26 1.457(2)
N4 C25 1.457(2)
N4 C24 1.471(2)
N5 C34 1.461(2)
N5 C35 1.471(2)
N5 C33 1.480(2)
N6 C39 1.460(3)
N6 C38 1.465(3)
N6 C37 1.476(2)
C1 C2 1.412(2)
C1 C6 1.419(2)
C2 C3 1.391(2)
C2 C7 1.508(2)
C3 C4 1.391(2)
C4 C5 1.388(3)
C4 C10 1.509(2)
C5 C6 1.387(2)
C6 C11 1.500(2)
C14 C15 1.411(2)
C14 C19 1.417(2)
C15 C16 1.389(2)
C15 C20 1.503(2)
C16 C17 1.392(2)
C17 C18 1.384(3)
C17 C23 1.512(2)
C18 C19 1.394(2)
C19 C24 1.501(2)
C27 C28 1.413(2)
C27 C32 1.420(2)
C28 C29 1.393(2)
C28 C33 1.506(2)
C29 C30 1.389(2)
C30 C31 1.384(3)
C30 C36 1.514(2)
C31 C32 1.394(2)
C32 C37 1.503(2)
C40 C41 1.388(2)
C40 C49 1.427(2)
C41 C42 1.414(2)
C42 C47 1.419(2)
C42 C43 1.419(2)
C43 C44 1.368(3)
C44 C45 1.403(3)
C45 C46 1.363(3)
C46 C47 1.414(2)
C47 C48 1.415(2)
C48 C49 1.363(2)
C50 C55 1.372(3)
C50 C51 1.387(4)
C50 C56 1.498(3)
C51 C52 1.386(4)
C52 C53 1.360(4)
C53 C54 1.357(3)
C54 C55 1.372(3)
C57 C62 1.367(4)
C57 C58 1.400(4)
C57 C63 1.497(4)
C58 C59 1.378(4)
C59 C60 1.360(4)
C60 C61 1.361(4)
C61 C62 1.363(4)
